data_2218613
loop_
_publ_author_name
'Jiang, Zhi-Yu'
'Dong, Hua-Ze'
'Zhang, Gong'
'Cheng, Lin'

_publ_section_title
;
 2,2'-(<i>p</i>-Phenylene)bis(1,4,5,6-tetrahydropyrimidinium)
 bis[dicyanidoargentate(I)]
;
_journal_coeditor_code BT2718
_journal_issue 7
_journal_name_full 'Acta Crystallographica Section E'
_journal_page_first m858
_journal_paper_doi 10.1107/S1600536808015791
_journal_volume 64
_journal_year 2008
_chemical_formula_iupac '(C14 H20 N4) [Ag (C N)2]2'
_chemical_formula_moiety 'C14 H20 N4 2+ , 2C2 Ag1 N4 -'
_chemical_formula_sum 'C18 H20 Ag2 N8'
_chemical_formula_weight 564.16
_chemical_name_systematic
;
2,2'-(p-Phenylene)bis(1,4,5,6-tetrahydropyrimidinium)
bis[dicyanidoargentate(I)]
;
_space_group_IT_number 2
_symmetry_cell_setting triclinic
_symmetry_space_group_name_Hall '-P 1'
_symmetry_space_group_name_H-M 'P -1'
_atom_sites_solution_hydrogens geom
_atom_sites_solution_primary direct
_atom_sites_solution_secondary difmap
_audit_creation_method SHELXL97
_cell_angle_alpha 89.963(2)
_cell_angle_beta 87.318(2)
_cell_angle_gamma 68.066(2)
_cell_formula_units_Z 1
_cell_length_a 6.6930(9)
_cell_length_b 7.2760(10)
_cell_length_c 11.4982(15)
_cell_measurement_reflns_used 783
_cell_measurement_temperature 273(2)
_cell_measurement_theta_max 28.004
_cell_measurement_theta_min 2.450
_cell_volume 518.76(12)
_computing_cell_refinement 'SMART (Bruker, 1998)'
_computing_data_collection 'SMART (Bruker, 1998)'
_computing_data_reduction 'SAINT (Bruker, 1998)'
_computing_molecular_graphics 'SHELXTL (Sheldrick, 2008)'
_computing_publication_material 'SHELXTL (Sheldrick, 2008)'
_computing_structure_refinement 'SHELXL97 (Sheldrick, 2008)'
_computing_structure_solution 'SHELXS97 (Sheldrick, 2008)'
_diffrn_ambient_temperature 273(2)
_diffrn_measured_fraction_theta_full 0.988
_diffrn_measured_fraction_theta_max 0.988
_diffrn_measurement_device_type 'Bruker SMART CCD area-detector'
_diffrn_measurement_method '\f and \w'
_diffrn_radiation_monochromator graphite
_diffrn_radiation_source 'fine-focus sealed tube'
_diffrn_radiation_type MoK\a
_diffrn_radiation_wavelength 0.71073
_diffrn_reflns_av_R_equivalents 0.0151
_diffrn_reflns_av_sigmaI/netI 0.0268
_diffrn_reflns_limit_h_max 7
_diffrn_reflns_limit_h_min -8
_diffrn_reflns_limit_k_max 8
_diffrn_reflns_limit_k_min -8
_diffrn_reflns_limit_l_max 14
_diffrn_reflns_limit_l_min -14
_diffrn_reflns_number 4040
_diffrn_reflns_theta_full 25.99
_diffrn_reflns_theta_max 25.99
_diffrn_reflns_theta_min 3.02
_exptl_absorpt_coefficient_mu 1.908
_exptl_absorpt_correction_T_max 0.7629
_exptl_absorpt_correction_T_min 0.7015
_exptl_absorpt_correction_type multi-scan
_exptl_absorpt_process_details '(SADABS; Bruker, 1998)'
_exptl_crystal_colour colourless
_exptl_crystal_density_diffrn 1.806
_exptl_crystal_density_method 'not measured'
_exptl_crystal_description block
_exptl_crystal_F_000 278
_exptl_crystal_size_max 0.20
_exptl_crystal_size_mid 0.18
_exptl_crystal_size_min 0.15
_refine_diff_density_max 1.073
_refine_diff_density_min -0.329
_refine_ls_extinction_method none
_refine_ls_goodness_of_fit_ref 1.093
_refine_ls_hydrogen_treatment mixed
_refine_ls_matrix_type full
_refine_ls_number_parameters 135
_refine_ls_number_reflns 2015
_refine_ls_number_restraints 0
_refine_ls_restrained_S_all 1.093
_refine_ls_R_factor_all 0.0431
_refine_ls_R_factor_gt 0.0373
_refine_ls_shift/su_max 0.000
_refine_ls_shift/su_mean 0.000
_refine_ls_structure_factor_coef Fsqd
_refine_ls_weighting_details 'calc w = 1/[\s^2^(Fo^2^)+(0.0523P)^2^+0.1388P] where P=(Fo^2^+2Fc^2^)/3'
_refine_ls_weighting_scheme calc
_refine_ls_wR_factor_gt 0.0898
_refine_ls_wR_factor_ref 0.0929
_reflns_number_gt 1769
_reflns_number_total 2015
_reflns_threshold_expression I>2\s(I)
_cod_data_source_file bt2718.cif
_cod_data_source_block I
_cod_database_code 2218613
_cod_database_fobs_code 2218613

loop_
_symmetry_equiv_pos_as_xyz
'x, y, z'
'-x, -y, -z'

loop_
_atom_site_type_symbol
_atom_site_label
_atom_site_fract_x
_atom_site_fract_y
_atom_site_fract_z
_atom_site_U_iso_or_equiv
_atom_site_adp_type
_atom_site_calc_flag
_atom_site_refinement_flags
_atom_site_occupancy
Ag Ag1 1.75049(5) -0.46673(5) -0.11338(2) 0.06556(17) Uani d . 1
C C1 0.7736(6) 0.2925(7) 0.3110(3) 0.0600(10) Uani d . 1
H H1A 0.7672 0.4129 0.2722 0.072 Uiso calc R 1
H H1B 0.6401 0.3208 0.3572 0.072 Uiso calc R 1
C C2 0.8010(7) 0.1333(8) 0.2228(4) 0.0702(12) Uani d . 1
H H2A 0.6862 0.1799 0.1688 0.084 Uiso calc R 1
H H2B 0.7908 0.0185 0.2617 0.084 Uiso calc R 1
C C3 1.0154(6) 0.0746(6) 0.1567(3) 0.0589(10) Uani d . 1
H H3A 1.0439 -0.0470 0.1127 0.071 Uiso calc R 1
H H3B 1.0125 0.1773 0.1023 0.071 Uiso calc R 1
C C4 1.1503(5) 0.1093(5) 0.3465(3) 0.0385(7) Uani d . 1
C C5 1.3309(5) 0.0529(5) 0.4257(3) 0.0370(6) Uani d . 1
C C6 1.3411(5) 0.1879(5) 0.5078(3) 0.0416(7) Uani d . 1
H H6A 1.2346 0.3145 0.5128 0.050 Uiso calc R 1
C C7 1.4921(5) -0.1357(5) 0.4178(3) 0.0432(7) Uani d . 1
H H7A 1.4869 -0.2265 0.3623 0.052 Uiso calc R 1
C C8 1.6530(7) -0.3227(7) 0.0448(4) 0.0652(11) Uani d . 1
C C9 1.8252(6) -0.5801(6) -0.2799(3) 0.0536(9) Uani d . 1
N N1 0.9572(4) 0.2250(5) 0.3863(3) 0.0459(7) Uani d . 1
H H1C 0.934(5) 0.254(5) 0.452(3) 0.040(9) Uiso d . 1
N N2 1.1869(5) 0.0453(5) 0.2384(2) 0.0456(7) Uani d . 1
H H2C 1.303(6) -0.023(5) 0.214(3) 0.036(9) Uiso d . 1
N N3 1.5816(7) -0.2314(7) 0.1250(3) 0.0828(12) Uani d . 1
N N4 1.8570(5) -0.6394(5) -0.3728(3) 0.0616(9) Uani d . 1

loop_
_atom_site_aniso_label
_atom_site_aniso_U_11
_atom_site_aniso_U_22
_atom_site_aniso_U_33
_atom_site_aniso_U_12
_atom_site_aniso_U_13
_atom_site_aniso_U_23
Ag1 0.0783(3) 0.0661(2) 0.0430(2) -0.01739(17) 0.00644(14) -0.01324(14)
C1 0.0390(18) 0.078(3) 0.052(2) -0.0090(17) -0.0110(16) 0.0055(19)
C2 0.059(2) 0.084(3) 0.067(3) -0.024(2) -0.028(2) 0.005(2)
C3 0.067(2) 0.068(2) 0.0389(19) -0.0198(19) -0.0212(17) -0.0030(17)
C4 0.0378(16) 0.0433(17) 0.0334(15) -0.0137(13) -0.0051(12) 0.0008(13)
C5 0.0361(15) 0.0434(16) 0.0314(15) -0.0144(13) -0.0035(12) -0.0011(12)
C6 0.0396(16) 0.0402(16) 0.0383(17) -0.0071(13) -0.0021(13) -0.0050(13)
C7 0.0440(17) 0.0429(17) 0.0391(17) -0.0119(14) -0.0053(13) -0.0119(13)
C8 0.064(2) 0.074(3) 0.047(2) -0.015(2) 0.0055(18) -0.010(2)
C9 0.055(2) 0.056(2) 0.047(2) -0.0178(16) 0.0016(16) -0.0061(17)
N1 0.0383(14) 0.0607(18) 0.0327(15) -0.0112(12) -0.0053(11) -0.0030(13)
N2 0.0430(15) 0.0557(17) 0.0335(14) -0.0126(13) -0.0065(12) -0.0061(12)
N3 0.085(3) 0.097(3) 0.052(2) -0.020(2) 0.0103(19) -0.023(2)
N4 0.0624(19) 0.071(2) 0.048(2) -0.0220(17) 0.0042(15) -0.0109(16)

loop_
_atom_type_symbol
_atom_type_description
_atom_type_scat_dispersion_real
_atom_type_scat_dispersion_imag
_atom_type_scat_source
C C 0.0033 0.0016 'International Tables Vol C Tables 4.2.6.8 and 6.1.1.4'
H H 0.0000 0.0000 'International Tables Vol C Tables 4.2.6.8 and 6.1.1.4'
N N 0.0061 0.0033 'International Tables Vol C Tables 4.2.6.8 and 6.1.1.4'
Ag Ag -0.8971 1.1015 'International Tables Vol C Tables 4.2.6.8 and 6.1.1.4'

loop_
_geom_angle_atom_site_label_1
_geom_angle_atom_site_label_2
_geom_angle_atom_site_label_3
_geom_angle_site_symmetry_1
_geom_angle
C9 Ag1 C8 . 173.24(15)
N1 C1 C2 . 108.6(3)
N1 C1 H1A . 110.0
C2 C1 H1A . 110.0
N1 C1 H1B . 110.0
C2 C1 H1B . 110.0
H1A C1 H1B . 108.3
C1 C2 C3 . 111.0(4)
C1 C2 H2A . 109.4
C3 C2 H2A . 109.4
C1 C2 H2B . 109.4
C3 C2 H2B . 109.4
H2A C2 H2B . 108.0
N2 C3 C2 . 109.8(3)
N2 C3 H3A . 109.7
C2 C3 H3A . 109.7
N2 C3 H3B . 109.7
C2 C3 H3B . 109.7
H3A C3 H3B . 108.2
N2 C4 N1 . 121.5(3)
N2 C4 C5 . 119.5(3)
N1 C4 C5 . 119.0(3)
C6 C5 C7 . 119.6(3)
C6 C5 C4 . 120.1(3)
C7 C5 C4 . 120.3(3)
C7 C6 C5 2_856 120.3(3)
C7 C6 H6A 2_856 119.8
C5 C6 H6A . 119.8
C6 C7 C5 2_856 120.1(3)
C6 C7 H7A 2_856 120.0
C5 C7 H7A . 120.0
N3 C8 Ag1 . 172.6(4)
N4 C9 Ag1 . 177.0(4)
C4 N1 C1 . 121.6(3)
C4 N1 H1C . 121(3)
C1 N1 H1C . 117(3)
C4 N2 C3 . 123.5(3)
C4 N2 H2C . 122(2)
C3 N2 H2C . 114(2)

loop_
_geom_bond_atom_site_label_1
_geom_bond_atom_site_label_2
_geom_bond_site_symmetry_2
_geom_bond_distance
Ag1 C9 . 2.050(4)
Ag1 C8 . 2.052(4)
C1 N1 . 1.466(4)
C1 C2 . 1.493(7)
C1 H1A . 0.9700
C1 H1B . 0.9700
C2 C3 . 1.503(6)
C2 H2A . 0.9700
C2 H2B . 0.9700
C3 N2 . 1.471(4)
C3 H3A . 0.9700
C3 H3B . 0.9700
C4 N2 . 1.307(4)
C4 N1 . 1.312(4)
C4 C5 . 1.481(4)
C5 C6 . 1.385(4)
C5 C7 . 1.393(4)
C6 C7 2_856 1.376(4)
C6 H6A . 0.9300
C7 C6 2_856 1.376(4)
C7 H7A . 0.9300
C8 N3 . 1.115(6)
C9 N4 . 1.133(5)
N1 H1C . 0.78(4)
N2 H2C . 0.79(4)

loop_
_geom_hbond_atom_site_label_D
_geom_hbond_atom_site_label_H
_geom_hbond_atom_site_label_A
_geom_hbond_site_symmetry_A
_geom_hbond_distance_DH
_geom_hbond_distance_HA
_geom_hbond_distance_DA
_geom_hbond_angle_DHA
N1 H1C N4 1_466 0.78(4) 2.13(4) 2.903(4) 175(4)
N2 H2C N3 . 0.79(4) 2.13(4) 2.905(5) 168(3)
